data_7011689
loop_
_publ_author_name
'Goodgame, David M. L.'
'Grachvogel, David A.'
'Williams, David J.'

_publ_section_title
;
 Combination of weak covalent, hydrogen bonding, and Ag&#x22EF;\p
 interactions in the formation of a 3D porous network
 Ag(pypd)2(ClO4)&#x00B7;CH2Cl2 by the ambidentate ligand
 1-(4'-pyridyl)pyridin-4-one
;
_journal_issue 11
_journal_name_full 'Journal of the Chemical Society, Dalton Transactions'
_journal_page_first 2259
_journal_paper_doi 10.1039/b202938n
_journal_year 2002
_chemical_formula_moiety 'Ag(pypd)2 (ClO4)  [pypd = 1-(4'-pyridyl)pyridin-4-one]'
_chemical_formula_structural 'Ag(pypd)2 (ClO4) . CH2Cl2'
_chemical_formula_sum 'C21 H18 Ag Cl3 N4 O6'
_chemical_formula_weight 636.61
_chemical_name_systematic
; 
? 
;
_space_group_IT_number 14
_symmetry_cell_setting monoclinic
_symmetry_space_group_name_Hall '-P 2ybc'
_symmetry_space_group_name_H-M 'P 1 21/c 1'
_atom_sites_solution_hydrogens geom
_atom_sites_solution_primary patterson
_atom_sites_solution_secondary difmap
_audit_creation_method shelxl
_cell_angle_alpha 90.00
_cell_angle_beta 92.937(6)
_cell_angle_gamma 90.00
_cell_formula_units_Z 4
_cell_length_a 14.8703(9)
_cell_length_b 19.2390(14)
_cell_length_c 8.4894(7)
_cell_measurement_reflns_used 35
_cell_measurement_temperature 293(2)
_cell_measurement_theta_max 12.48
_cell_measurement_theta_min 4.94
_cell_volume 2425.5(3)
_computing_cell_refinement 'Siemens XSCANS'
_computing_data_collection 'siemens xscans'
_computing_data_reduction 'Siemens SHELXTL'
_computing_molecular_graphics 'Siemens SHELXTL'
_computing_publication_material 'Siemens SHELXTL'
_computing_structure_refinement 'SHELXL-93 (Sheldrick, 1993)'
_computing_structure_solution 'SHELXS-86 (Sheldrick, 1990)'
_diffrn_ambient_temperature 293(2)
_diffrn_measurement_device 'siemens p4'
_diffrn_measurement_method '\w scans'
_diffrn_radiation_monochromator graphite
_diffrn_radiation_source 'fine-focus sealed tube'
_diffrn_radiation_type mok\a
_diffrn_radiation_wavelength 0.71073
_diffrn_reflns_av_R_equivalents 0.0347
_diffrn_reflns_av_sigmaI/netI 0.0763
_diffrn_reflns_limit_h_max 17
_diffrn_reflns_limit_h_min -17
_diffrn_reflns_limit_k_max 0
_diffrn_reflns_limit_k_min -22
_diffrn_reflns_limit_l_max 10
_diffrn_reflns_limit_l_min 0
_diffrn_reflns_number 4568
_diffrn_reflns_theta_max 25.00
_diffrn_reflns_theta_min 2.12
_diffrn_standards_decay_% 7.06
_diffrn_standards_interval_count 97
_diffrn_standards_number 3
_exptl_absorpt_coefficient_mu 1.207
_exptl_absorpt_correction_T_max 0.5883
_exptl_absorpt_correction_T_min 0.5112
_exptl_absorpt_correction_type ellipsoidal
_exptl_crystal_colour colourless
_exptl_crystal_density_diffrn 1.743
_exptl_crystal_description blocks
_exptl_crystal_F_000 1272
_exptl_crystal_size_max 0.50
_exptl_crystal_size_mid 0.33
_exptl_crystal_size_min 0.30
_refine_diff_density_max 0.721
_refine_diff_density_min -0.480
_refine_diff_density_rms 0.091
_refine_ls_extinction_method none
_refine_ls_goodness_of_fit_all 1.036
_refine_ls_goodness_of_fit_obs 1.110
_refine_ls_hydrogen_treatment riding
_refine_ls_matrix_type full
_refine_ls_number_parameters 317
_refine_ls_number_reflns 4257
_refine_ls_number_restraints 0
_refine_ls_restrained_S_all 1.036
_refine_ls_restrained_S_obs 1.110
_refine_ls_R_factor_all 0.0971
_refine_ls_R_factor_obs 0.0562
_refine_ls_shift/esd_max -0.004
_refine_ls_shift/esd_mean 0.000
_refine_ls_structure_factor_coef Fsqd
_refine_ls_weighting_details 'w=1/[\s^2^(Fo^2^)+(0.0539P)^2^+0.0000P] where P=(Fo^2^+2Fc^2^)/3'
_refine_ls_weighting_scheme calc
_refine_ls_wR_factor_all 0.1400
_refine_ls_wR_factor_obs 0.1190
_reflns_number_observed 2778
_reflns_number_total 4257
_reflns_observed_criterion >2sigma(i)
_cod_data_source_file b202938n.txt
_cod_data_source_block DJW9806
_cod_depositor_comments
;
The following automatic conversions were performed:

'_refine_ls_weighting_scheme' value 'calc
w=1/[\s^2^(Fo^2^)+(0.0539P)^2^+0.0000P] where P=(Fo^2^+2Fc^2^)/3' was
changed to 'calc'. New tag '_refine_ls_weighting_details' was
created. The value of the new tag was set to
'w=1/[\s^2^(Fo^2^)+(0.0539P)^2^+0.0000P] where P=(Fo^2^+2Fc^2^)/3'.

Automatic conversion script
Id: cif_fix_values 3143 2015-03-26 13:38:13Z robertas 
;
_cod_original_sg_symbol_H-M P21/c
_cod_database_code 7011689

loop_
_symmetry_equiv_pos_as_xyz
'x, y, z'
'-x, y+1/2, -z+1/2'
'-x, -y, -z'
'x, -y-1/2, z-1/2'

loop_
_atom_site_aniso_label
_atom_site_aniso_U_11
_atom_site_aniso_U_22
_atom_site_aniso_U_33
_atom_site_aniso_U_23
_atom_site_aniso_U_13
_atom_site_aniso_U_12
Ag 0.0562(3) 0.0390(3) 0.0681(4) -0.0092(3) -0.0027(2) -0.0136(3)
N1 0.049(3) 0.041(3) 0.052(3) -0.006(2) -0.001(3) -0.015(2)
C2 0.057(4) 0.036(3) 0.064(4) -0.004(4) -0.008(3) 0.001(3)
C3 0.048(4) 0.038(3) 0.057(4) 0.000(3) -0.013(3) -0.001(3)
C4 0.040(3) 0.032(3) 0.050(4) -0.002(3) 0.000(3) -0.002(2)
C5 0.056(4) 0.036(3) 0.059(4) 0.005(3) -0.013(3) -0.003(3)
C6 0.052(4) 0.044(3) 0.047(4) 0.001(3) -0.008(3) -0.014(3)
N7 0.037(3) 0.038(3) 0.059(4) -0.009(3) -0.008(3) 0.001(2)
C8 0.047(4) 0.033(3) 0.076(5) -0.007(3) -0.007(4) -0.002(3)
C9 0.044(4) 0.046(4) 0.095(6) -0.009(4) -0.025(4) 0.002(3)
C10 0.048(4) 0.044(4) 0.065(5) -0.001(3) -0.005(4) -0.004(3)
O10 0.069(4) 0.049(3) 0.108(5) -0.024(3) -0.031(4) -0.004(3)
C11 0.048(4) 0.038(3) 0.089(6) -0.013(4) -0.008(4) 0.003(3)
C12 0.047(4) 0.040(3) 0.074(5) -0.005(3) -0.008(4) 0.009(3)
N13 0.042(3) 0.032(3) 0.063(4) -0.002(2) -0.007(3) -0.008(2)
C14 0.045(4) 0.041(3) 0.081(5) -0.002(3) -0.024(4) -0.004(3)
C15 0.050(4) 0.041(3) 0.072(5) 0.012(3) -0.024(4) -0.004(3)
C16 0.042(3) 0.033(3) 0.037(3) -0.005(2) 0.003(3) -0.006(2)
C17 0.061(4) 0.039(3) 0.047(4) 0.001(3) -0.021(3) -0.009(3)
C18 0.069(5) 0.042(4) 0.050(4) 0.010(3) -0.012(4) -0.009(3)
N19 0.043(3) 0.030(2) 0.036(3) -0.001(2) -0.003(2) -0.007(2)
C20 0.057(4) 0.043(3) 0.038(4) -0.001(3) -0.008(3) -0.008(3)
C21 0.063(5) 0.046(4) 0.044(4) 0.006(3) -0.012(3) -0.011(3)
C22 0.047(4) 0.029(3) 0.049(4) 0.001(2) -0.001(3) 0.001(2)
O22 0.068(3) 0.043(2) 0.057(3) 0.010(2) -0.009(3) -0.017(2)
C23 0.063(4) 0.040(3) 0.035(3) -0.007(3) -0.006(3) -0.004(3)
C24 0.065(4) 0.045(3) 0.031(3) -0.001(3) -0.005(3) -0.012(3)
Cl 0.0515(10) 0.0580(10) 0.0510(10) -0.0022(8) -0.0067(8) -0.0009(8)
O1 0.130(7) 0.072(4) 0.140(8) 0.016(5) -0.035(6) 0.011(5)
O2 0.082(5) 0.109(6) 0.126(7) 0.006(5) -0.001(5) -0.029(4)
O3 0.127(8) 0.120(7) 0.172(10) -0.017(7) 0.077(8) -0.012(6)
O4 0.191(10) 0.110(6) 0.092(6) 0.010(5) -0.077(7) -0.029(7)
C30 0.111(9) 0.077(7) 0.100(8) -0.006(6) 0.022(7) -0.005(6)
Cl31 0.111(2) 0.098(2) 0.112(2) -0.004(2) 0.018(2) -0.029(2)
Cl32 0.101(2) 0.161(3) 0.136(3) -0.037(3) -0.004(2) -0.006(2)

loop_
_atom_site_label
_atom_site_type_symbol
_atom_site_fract_x
_atom_site_fract_y
_atom_site_fract_z
_atom_site_U_iso_or_equiv
_atom_site_thermal_displace_type
_atom_site_occupancy
_atom_site_calc_flag
_atom_site_refinement_flags
_atom_site_disorder_group
Ag Ag 0.73284(4) 0.71490(3) 0.33972(8) 0.0546(2) Uani 1 d . .
N1 N 0.8121(4) 0.7985(3) 0.4493(7) 0.0477(14) Uani 1 d . .
C2 C 0.8732(5) 0.7841(4) 0.5652(9) 0.053(2) Uani 1 d . .
H2A H 0.8852(5) 0.7377(4) 0.5888(9) 0.063 Uiso 1 calc R .
C3 C 0.9193(5) 0.8343(3) 0.6517(9) 0.048(2) Uani 1 d . .
H3A H 0.9604(5) 0.8217(3) 0.7330(9) 0.058 Uiso 1 calc R .
C4 C 0.9037(4) 0.9044(3) 0.6163(8) 0.0406(15) Uani 1 d . .
C5 C 0.8388(5) 0.9192(3) 0.4981(9) 0.051(2) Uani 1 d . .
H5A H 0.8248(5) 0.9651(3) 0.4723(9) 0.061 Uiso 1 calc R .
C6 C 0.7950(5) 0.8653(4) 0.4191(9) 0.048(2) Uani 1 d . .
H6A H 0.7512(5) 0.8761(4) 0.3408(9) 0.058 Uiso 1 calc R .
N7 N 0.9533(4) 0.9581(3) 0.6969(7) 0.0447(13) Uani 1 d . .
C8 C 1.0390(5) 0.9476(3) 0.7545(10) 0.052(2) Uani 1 d . .
H8A H 1.0658(5) 0.9046(3) 0.7399(10) 0.063 Uiso 1 calc R .
C9 C 1.0863(5) 0.9975(4) 0.8317(11) 0.063(2) Uani 1 d . .
H9A H 1.1438(5) 0.9867(4) 0.8725(11) 0.075 Uiso 1 calc R .
C10 C 1.0535(5) 1.0660(4) 0.8550(10) 0.052(2) Uani 1 d . .
O10 O 1.0957(4) 1.1122(3) 0.9253(9) 0.077(2) Uani 1 d . .
C11 C 0.9627(5) 1.0749(4) 0.7857(11) 0.059(2) Uani 1 d . .
H11A H 0.9354(5) 1.1182(4) 0.7933(11) 0.071 Uiso 1 calc R .
C12 C 0.9176(5) 1.0246(4) 0.7130(10) 0.054(2) Uani 1 d . .
H12A H 0.8599(5) 1.0337(4) 0.6707(10) 0.065 Uiso 1 calc R .
N13 N 0.6853(4) 0.6075(3) 0.3087(8) 0.0458(14) Uani 1 d . .
C14 C 0.7120(5) 0.5594(4) 0.4121(10) 0.057(2) Uani 1 d . .
H14A H 0.7617(5) 0.5694(4) 0.4793(10) 0.068 Uiso 1 calc R .
C15 C 0.6710(5) 0.4952(4) 0.4274(10) 0.055(2) Uani 1 d . .
H15A H 0.6924(5) 0.4626(4) 0.5010(10) 0.066 Uiso 1 calc R .
C16 C 0.5961(4) 0.4820(3) 0.3267(7) 0.0373(13) Uani 1 d . .
C17 C 0.5687(5) 0.5305(3) 0.2177(9) 0.050(2) Uani 1 d . .
H17A H 0.5196(5) 0.5222(3) 0.1481(9) 0.060 Uiso 1 calc R .
C18 C 0.6154(6) 0.5922(4) 0.2127(9) 0.054(2) Uani 1 d . .
H18A H 0.5967(6) 0.6249(4) 0.1374(9) 0.065 Uiso 1 calc R .
N19 N 0.5474(4) 0.4181(2) 0.3390(6) 0.0365(11) Uani 1 d . .
C20 C 0.5406(5) 0.3847(3) 0.4810(8) 0.046(2) Uani 1 d . .
H20A H 0.5740(5) 0.4011(3) 0.5688(8) 0.056 Uiso 1 calc R .
C21 C 0.4881(5) 0.3297(4) 0.4968(9) 0.051(2) Uani 1 d . .
H21A H 0.4865(5) 0.3085(4) 0.5950(9) 0.062 Uiso 1 calc R .
C22 C 0.4336(5) 0.3019(3) 0.3669(8) 0.0417(15) Uani 1 d . .
O22 O 0.3774(4) 0.2540(3) 0.3842(6) 0.0562(13) Uani 1 d . .
C23 C 0.4476(5) 0.3349(3) 0.2201(8) 0.046(2) Uani 1 d . .
H23A H 0.4181(5) 0.3177(3) 0.1290(8) 0.056 Uiso 1 calc R .
C24 C 0.5016(5) 0.3897(3) 0.2091(8) 0.047(2) Uani 1 d . .
H24A H 0.5087(5) 0.4095(3) 0.1105(8) 0.056 Uiso 1 calc R .
Cl Cl 0.31340(13) 0.58340(10) 0.1188(2) 0.0538(4) Uani 1 d . .
O1 O 0.3415(7) 0.5150(4) 0.1616(12) 0.116(3) Uani 1 d . .
O2 O 0.3884(5) 0.6293(5) 0.1257(11) 0.106(3) Uani 1 d . .
O3 O 0.2550(7) 0.6064(5) 0.2284(14) 0.137(4) Uani 1 d . .
O4 O 0.2738(8) 0.5825(5) -0.0307(11) 0.134(4) Uani 1 d . .
C30 C 0.2202(8) -0.2320(6) -0.0119(16) 0.095(3) Uani 1 d . .
H30A H 0.2404(8) -0.2126(6) -0.1095(16) 0.114 Uiso 1 calc R .
H30B H 0.2496(8) -0.2766(6) 0.0046(16) 0.114 Uiso 1 calc R .
Cl31 Cl 0.2524(2) -0.1766(2) 0.1435(4) 0.1066(10) Uani 1 d . .
Cl32 Cl 0.1049(3) -0.2443(3) -0.0295(6) 0.1330(14) Uani 1 d . .

loop_
_atom_type_symbol
_atom_type_description
_atom_type_scat_dispersion_real
_atom_type_scat_dispersion_imag
_atom_type_scat_source
c c 0.0033 0.0016 'international tables vol c tables 4.2.6.8 and 6.1.1.4'
h h 0.0000 0.0000 'international tables vol c tables 4.2.6.8 and 6.1.1.4'
n n 0.0061 0.0033 'international tables vol c tables 4.2.6.8 and 6.1.1.4'
o o 0.0106 0.0060 'international tables vol c tables 4.2.6.8 and 6.1.1.4'
cl cl 0.1484 0.1585 'international tables vol c tables 4.2.6.8 and 6.1.1.4'
ag ag -0.8971 1.1015 'international tables vol c tables 4.2.6.8 and 6.1.1.4'

loop_
_geom_angle_atom_site_label_1
_geom_angle_atom_site_label_2
_geom_angle_atom_site_label_3
_geom_angle
_geom_angle_site_symmetry_1
_geom_angle_site_symmetry_3
_geom_angle_publ_flag
N1 Ag N13 155.7(2) . . ?
N1 Ag O22 114.4(2) . 2_655 ?
N13 Ag O22 89.9(2) . 2_655 ?
C6 N1 C2 117.3(6) . . ?
C6 N1 Ag 122.5(5) . . ?
C2 N1 Ag 119.7(5) . . ?
N1 C2 C3 123.4(7) . . ?
C2 C3 C4 119.3(7) . . ?
C5 C4 C3 117.1(6) . . ?
C5 C4 N7 121.5(6) . . ?
C3 C4 N7 121.4(6) . . ?
C6 C5 C4 119.4(6) . . ?
N1 C6 C5 123.4(7) . . ?
C8 N7 C12 117.2(6) . . ?
C8 N7 C4 121.2(6) . . ?
C12 N7 C4 121.6(6) . . ?
C9 C8 N7 121.9(7) . . ?
C8 C9 C10 123.8(7) . . ?
O10 C10 C9 124.7(7) . . ?
O10 C10 C11 123.5(7) . . ?
C9 C10 C11 111.8(6) . . ?
C12 C11 C10 122.9(7) . . ?
C11 C12 N7 122.3(7) . . ?
C18 N13 C14 116.9(6) . . ?
C18 N13 Ag 121.6(5) . . ?
C14 N13 Ag 119.7(5) . . ?
N13 C14 C15 124.5(6) . . ?
C14 C15 C16 116.5(6) . . ?
C17 C16 C15 119.6(6) . . ?
C17 C16 N19 120.2(6) . . ?
C15 C16 N19 120.2(6) . . ?
C16 C17 C18 118.5(6) . . ?
N13 C18 C17 123.8(7) . . ?
C20 N19 C24 117.4(5) . . ?
C20 N19 C16 121.7(5) . . ?
C24 N19 C16 120.8(5) . . ?
C21 C20 N19 122.2(6) . . ?
C20 C21 C22 122.1(7) . . ?
O22 C22 C23 123.8(6) . . ?
O22 C22 C21 122.4(6) . . ?
C23 C22 C21 113.8(6) . . ?
C22 O22 Ag 122.2(4) . 2_645 ?
C24 C23 C22 122.0(6) . . ?
C23 C24 N19 122.2(6) . . ?
O4 Cl O3 111.9(8) . . ?
O4 Cl O1 109.4(6) . . ?
O3 Cl O1 108.1(7) . . ?
O4 Cl O2 110.1(6) . . ?
O3 Cl O2 107.1(6) . . ?
O1 Cl O2 110.1(5) . . ?
Cl32 C30 Cl31 112.4(7) . . ?

loop_
_geom_bond_atom_site_label_1
_geom_bond_atom_site_label_2
_geom_bond_distance
_geom_bond_site_symmetry_2
_geom_bond_publ_flag
Ag N1 2.174(5) . ?
Ag N13 2.195(5) . ?
Ag O22 2.559(5) 2_655 ?
N1 C6 1.332(9) . ?
N1 C2 1.334(9) . ?
C2 C3 1.375(10) . ?
C3 C4 1.399(9) . ?
C4 C5 1.386(10) . ?
C4 N7 1.424(8) . ?
C5 C6 1.381(10) . ?
N7 C8 1.358(9) . ?
N7 C12 1.394(8) . ?
C8 C9 1.340(10) . ?
C9 C10 1.423(10) . ?
C10 O10 1.226(9) . ?
C10 C11 1.455(10) . ?
C11 C12 1.313(10) . ?
N13 C18 1.321(9) . ?
N13 C14 1.323(10) . ?
C14 C15 1.388(10) . ?
C15 C16 1.391(9) . ?
C16 C17 1.362(9) . ?
C16 N19 1.433(7) . ?
C17 C18 1.375(10) . ?
N19 C20 1.375(9) . ?
N19 C24 1.379(8) . ?
C20 C21 1.324(10) . ?
C21 C22 1.438(10) . ?
C22 O22 1.257(8) . ?
C22 C23 1.424(10) . ?
O22 Ag 2.559(5) 2_645 ?
C23 C24 1.332(10) . ?
Cl O4 1.372(8) . ?
Cl O3 1.378(9) . ?
Cl O1 1.422(8) . ?
Cl O2 1.422(8) . ?
C30 Cl32 1.731(13) . ?
C30 Cl31 1.743(12) . ?
